data_7160709
loop_
_publ_author_name
'Patil, Shivaji V.'
'Bhanage, Bhalchandra M.'
'Verma, Ajay'
'Dawande, Sudam G.'

_publ_section_title
;
 Rhodium(II) catalysed highly diastereoselective synthesis of
 indolyl-pyrrolo[2,1-<i>a</i>]isoindoles from phthalimide-derived
 <i>N</i>-sulfonyl-1,2,3-triazoles and indoles.
;
_journal_issue 37
_journal_name_full 'Organic &amp; biomolecular chemistry'
_journal_page_first 8437
_journal_page_last 8441
_journal_paper_doi 10.1039/d5ob01295c
_journal_volume 23
_journal_year 2025
_chemical_formula_moiety 'C26 H20 Cl N3 O4 S'
_chemical_formula_sum 'C26 H20 Cl N3 O4 S'
_chemical_formula_weight 505.96
_space_group_crystal_system monoclinic
_space_group_IT_number 14
_space_group_name_Hall '-P 2ybc'
_space_group_name_H-M_alt 'P 1 21/c 1'
_atom_sites_solution_hydrogens mixed
_audit_block_doi 10.5517/ccdc.csd.cc2l7w1s
_audit_creation_method SHELXL-2019/3
_audit_update_record
;
2024-10-14 deposited with the CCDC.	2025-08-28 downloaded from the CCDC.
;
_cell_angle_alpha 90
_cell_angle_beta 92.191(3)
_cell_angle_gamma 90
_cell_formula_units_Z 4
_cell_length_a 12.8644(17)
_cell_length_b 26.090(4)
_cell_length_c 7.1684(8)
_cell_measurement_reflns_used 7531
_cell_measurement_temperature 298(2)
_cell_measurement_theta_max 25.01
_cell_measurement_theta_min 2.83
_cell_volume 2404.2(6)
_computing_cell_refinement 'APEX4 V8.40B (Bruker, 2021)'
_computing_data_collection 'APEX4 (Bruker, v2021.4-0)'
_computing_data_reduction 'SAINT/XPREP (Bruker, 2021)'
_computing_structure_refinement 'SHELXL-2019/3 (Sheldrick, 2019)'
_computing_structure_solution 'SHELXT-2018/2 (Sheldrick, 2018)'
_diffrn_ambient_temperature 298(2)
_diffrn_measured_fraction_theta_full 0.998
_diffrn_measured_fraction_theta_max 0.998
_diffrn_measurement_device_type 'Bruker D8 VENTURE diffractometer equipped with PHOTON II detector'
_diffrn_measurement_method 'omega and phi scans'
_diffrn_radiation_source 'fine-focus sealed tube'
_diffrn_radiation_type MoK\a
_diffrn_radiation_wavelength 0.71073
_diffrn_reflns_av_R_equivalents 0.1361
_diffrn_reflns_av_unetI/netI 0.0860
_diffrn_reflns_Laue_measured_fraction_full 0.998
_diffrn_reflns_Laue_measured_fraction_max 0.998
_diffrn_reflns_limit_h_max 15
_diffrn_reflns_limit_h_min -15
_diffrn_reflns_limit_k_max 31
_diffrn_reflns_limit_k_min -31
_diffrn_reflns_limit_l_max 8
_diffrn_reflns_limit_l_min -7
_diffrn_reflns_number 30492
_diffrn_reflns_point_group_measured_fraction_full 0.998
_diffrn_reflns_point_group_measured_fraction_max 0.998
_diffrn_reflns_theta_full 24.998
_diffrn_reflns_theta_max 24.998
_diffrn_reflns_theta_min 3.245
_exptl_absorpt_coefficient_mu 0.285
_exptl_absorpt_correction_T_max 0.745
_exptl_absorpt_correction_T_min 0.573
_exptl_absorpt_correction_type multi-scan
_exptl_absorpt_process_details
;
 SADABS-2016/2 - Bruker AXS area detector scaling and absorption 
 correction
 Reference: Krause, L., Herbst-Irmer, R., Sheldrick G.M. & Stalke D.,
 J. Appl. Cryst. 48 (2015) 3-10.
;
_exptl_crystal_colour colourless
_exptl_crystal_density_diffrn 1.398
_exptl_crystal_description plate
_exptl_crystal_F_000 1048
_exptl_crystal_size_max 0.243
_exptl_crystal_size_mid 0.177
_exptl_crystal_size_min 0.045
_refine_diff_density_max 0.392
_refine_diff_density_min -0.303
_refine_diff_density_rms 0.064
_refine_ls_extinction_method none
_refine_ls_goodness_of_fit_ref 1.141
_refine_ls_hydrogen_treatment mixed
_refine_ls_matrix_type full
_refine_ls_number_parameters 319
_refine_ls_number_reflns 4237
_refine_ls_number_restraints 1
_refine_ls_restrained_S_all 1.141
_refine_ls_R_factor_all 0.1306
_refine_ls_R_factor_gt 0.0858
_refine_ls_shift/su_max 0.000
_refine_ls_shift/su_mean 0.000
_refine_ls_structure_factor_coef Fsqd
_refine_ls_weighting_details 'w=1/[\s^2^(Fo^2^)+(0.0591P)^2^+2.2909P] where P=(Fo^2^+2Fc^2^)/3'
_refine_ls_weighting_scheme calc
_refine_ls_wR_factor_gt 0.1594
_refine_ls_wR_factor_ref 0.1763
_reflns_Friedel_coverage 0.000
_reflns_number_gt 2898
_reflns_number_total 4237
_reflns_threshold_expression 'I > 2\s(I)'
_cod_data_source_file d5ob01295c2.cif
_cod_data_source_block 3N12
_cod_depositor_comments 'Adding full bibliography for 7160708--7160709.cif.'
_cod_original_cell_volume 2404.2(5)
_cod_original_sg_symbol_H-M 'P 21/c'
_cod_database_code 7160709
_shelx_shelxl_version_number 2019/3
_shelx_space_group_comment
;
The symmetry employed for this shelxl refinement is uniquely defined
by the following loop, which should always be used as a source of
symmetry information in preference to the above space-group names.
They are only intended as comments.
;
_shelx_estimated_absorpt_t_min 0.934
_shelx_estimated_absorpt_t_max 0.987

loop_
_space_group_symop_operation_xyz
'x, y, z'
'-x, y+1/2, -z+1/2'
'-x, -y, -z'
'x, -y-1/2, z-1/2'

loop_
_atom_site_label
_atom_site_type_symbol
_atom_site_fract_x
_atom_site_fract_y
_atom_site_fract_z
_atom_site_U_iso_or_equiv
_atom_site_adp_type
_atom_site_occupancy
_atom_site_site_symmetry_order
_atom_site_calc_flag
_atom_site_refinement_flags_posn
_atom_site_refinement_flags_adp
_atom_site_refinement_flags_occupancy
_atom_site_disorder_assembly
_atom_site_disorder_group
C1 C 0.3330(4) 0.64829(19) 0.7668(8) 0.0533(14) Uani 1 1 d . . . . .
H1 H 0.365669 0.617410 0.796649 0.064 Uiso 1 1 calc R U . . .
C2 C 0.2265(4) 0.6508(2) 0.7419(9) 0.0678(17) Uani 1 1 d . . . . .
H2 H 0.186833 0.621162 0.751788 0.081 Uiso 1 1 calc R U . . .
C3 C 0.1784(4) 0.6969(2) 0.7022(8) 0.0535(14) Uani 1 1 d . . . . .
C4 C 0.2362(4) 0.7408(2) 0.6879(8) 0.0555(15) Uani 1 1 d . . . . .
H4 H 0.203162 0.771964 0.664051 0.067 Uiso 1 1 calc R U . . .
C5 C 0.3423(4) 0.73899(19) 0.7085(7) 0.0459(13) Uani 1 1 d . . . . .
H5 H 0.381535 0.768678 0.696850 0.055 Uiso 1 1 calc R U . . .
C6 C 0.3906(3) 0.69275(17) 0.7467(6) 0.0332(10) Uani 1 1 d . . . . .
C7 C 0.5692(3) 0.62064(14) 0.5075(6) 0.0273(10) Uani 1 1 d . . . . .
H7 H 0.534711 0.601001 0.603981 0.033 Uiso 1 1 calc R U . . .
C8 C 0.5051(3) 0.61223(15) 0.3265(6) 0.0287(10) Uani 1 1 d . . . . .
C9 C 0.5489(3) 0.56538(16) 0.2294(6) 0.0360(11) Uani 1 1 d . . . . .
H9A H 0.496865 0.538622 0.214632 0.043 Uiso 1 1 calc R U . . .
H9B H 0.574236 0.574238 0.107851 0.043 Uiso 1 1 calc R U . . .
C10 C 0.6744(3) 0.59293(14) 0.4753(6) 0.0268(9) Uani 1 1 d . . . . .
C11 C 0.7174(3) 0.56463(16) 0.6453(6) 0.0307(10) Uani 1 1 d . . . . .
C12 C 0.7722(4) 0.58302(18) 0.8007(7) 0.0441(12) Uani 1 1 d . . . . .
H12 H 0.788970 0.617583 0.812178 0.053 Uiso 1 1 calc R U . . .
C13 C 0.8014(4) 0.5482(2) 0.9389(7) 0.0567(15) Uani 1 1 d . . . . .
H13 H 0.838184 0.559660 1.045082 0.068 Uiso 1 1 calc R U . . .
C14 C 0.7771(4) 0.4967(2) 0.9224(8) 0.0588(15) Uani 1 1 d . . . . .
H14 H 0.797449 0.474262 1.017657 0.071 Uiso 1 1 calc R U . . .
C15 C 0.7234(4) 0.47845(18) 0.7677(7) 0.0466(13) Uani 1 1 d . . . . .
H15 H 0.707068 0.443844 0.756570 0.056 Uiso 1 1 calc R U . . .
C16 C 0.6942(3) 0.51289(16) 0.6283(6) 0.0337(11) Uani 1 1 d . . . . .
C17 C 0.6338(3) 0.50384(16) 0.4505(6) 0.0331(11) Uani 1 1 d . . . . .
C18 C 0.7510(3) 0.62512(15) 0.3727(6) 0.0269(10) Uani 1 1 d . . . . .
C19 C 0.7277(3) 0.66491(15) 0.2562(6) 0.0295(10) Uani 1 1 d . . . . .
H19 H 0.661362 0.678603 0.236882 0.035 Uiso 1 1 calc R U . . .
C20 C 0.8971(3) 0.65221(17) 0.2318(6) 0.0368(11) Uani 1 1 d . . . . .
C21 C 0.8613(3) 0.61573(16) 0.3589(6) 0.0339(11) Uani 1 1 d . . . . .
C22 C 0.9320(4) 0.57915(19) 0.4317(8) 0.0499(13) Uani 1 1 d . . . . .
H22 H 0.910860 0.554233 0.514903 0.060 Uiso 1 1 calc R U . . .
C23 C 1.0330(4) 0.5810(2) 0.3772(9) 0.0701(18) Uani 1 1 d . . . . .
H23 H 1.080323 0.557123 0.425533 0.084 Uiso 1 1 calc R U . . .
C24 C 1.0669(4) 0.6176(2) 0.2516(10) 0.0735(19) Uani 1 1 d . . . . .
H24 H 1.135926 0.617456 0.217359 0.088 Uiso 1 1 calc R U . . .
C25 C 1.0001(4) 0.6540(2) 0.1778(8) 0.0557(15) Uani 1 1 d . . . . .
H25 H 1.022457 0.678714 0.095035 0.067 Uiso 1 1 calc R U . . .
C26 C 0.8158(4) 0.72302(18) 0.0360(7) 0.0455(13) Uani 1 1 d . . . . .
H26A H 0.885842 0.727798 -0.002525 0.068 Uiso 1 1 calc R U . . .
H26B H 0.771836 0.714318 -0.070529 0.068 Uiso 1 1 calc R U . . .
H26C H 0.791408 0.754136 0.090792 0.068 Uiso 1 1 calc R U . . .
N2 N 0.6338(3) 0.54953(12) 0.3569(5) 0.0291(8) Uani 1 1 d . . . . .
N3 N 0.8135(3) 0.68209(13) 0.1717(5) 0.0350(9) Uani 1 1 d . . . . .
O1 O 0.5638(2) 0.74144(12) 0.8012(5) 0.0470(9) Uani 1 1 d . . . . .
O2 O 0.5554(3) 0.65039(12) 0.8998(4) 0.0461(9) Uani 1 1 d . . . . .
O3 O 0.4334(3) 0.63834(12) 0.2712(5) 0.0454(9) Uani 1 1 d . . . . .
O4 O 0.5921(3) 0.46434(11) 0.3954(5) 0.0464(9) Uani 1 1 d . . . . .
S1 S 0.52770(8) 0.68982(4) 0.77023(15) 0.0309(3) Uani 1 1 d . . . . .
Cl1 Cl 0.04391(11) 0.69922(8) 0.6745(3) 0.0880(6) Uani 1 1 d . . . . .
N1 N 0.5732(3) 0.67328(13) 0.5723(5) 0.0314(9) Uani 1 1 d D . . . .
H1N H 0.564(3) 0.6956(13) 0.488(5) 0.038 Uiso 1 1 d D U . . .

loop_
_atom_site_aniso_label
_atom_site_aniso_U_11
_atom_site_aniso_U_22
_atom_site_aniso_U_33
_atom_site_aniso_U_23
_atom_site_aniso_U_13
_atom_site_aniso_U_12
C1 0.045(3) 0.031(3) 0.085(4) 0.003(3) 0.007(3) 0.002(2)
C2 0.045(4) 0.053(4) 0.106(5) -0.002(3) 0.013(3) -0.011(3)
C3 0.032(3) 0.070(4) 0.058(3) -0.005(3) 0.006(2) 0.010(3)
C4 0.050(4) 0.054(4) 0.063(4) 0.012(3) 0.002(3) 0.019(3)
C5 0.044(3) 0.037(3) 0.057(3) 0.008(2) 0.005(2) 0.007(2)
C6 0.037(3) 0.030(3) 0.034(2) -0.006(2) 0.006(2) 0.004(2)
C7 0.029(2) 0.017(2) 0.036(2) -0.0003(18) 0.0057(18) -0.0035(18)
C8 0.029(2) 0.021(2) 0.037(3) 0.0064(19) 0.0043(19) -0.008(2)
C9 0.041(3) 0.033(3) 0.033(3) -0.003(2) -0.001(2) -0.004(2)
C10 0.031(2) 0.016(2) 0.034(2) -0.0034(18) 0.0024(18) -0.0003(18)
C11 0.032(2) 0.024(2) 0.037(3) 0.0009(19) 0.005(2) 0.0069(19)
C12 0.053(3) 0.034(3) 0.045(3) -0.005(2) -0.003(2) 0.009(2)
C13 0.073(4) 0.059(4) 0.037(3) -0.003(3) -0.013(3) 0.017(3)
C14 0.071(4) 0.050(4) 0.055(4) 0.020(3) -0.009(3) 0.018(3)
C15 0.045(3) 0.030(3) 0.065(4) 0.011(3) 0.004(3) 0.007(2)
C16 0.031(2) 0.024(3) 0.047(3) 0.003(2) 0.008(2) 0.0055(19)
C17 0.034(3) 0.019(2) 0.047(3) -0.004(2) 0.013(2) 0.003(2)
C18 0.026(2) 0.023(2) 0.031(2) -0.0033(18) -0.0017(18) -0.0009(18)
C19 0.025(2) 0.025(2) 0.039(3) 0.0026(19) 0.0033(19) 0.0026(18)
C20 0.029(3) 0.034(3) 0.048(3) 0.000(2) 0.004(2) 0.001(2)
C21 0.028(2) 0.029(3) 0.045(3) -0.004(2) 0.003(2) 0.001(2)
C22 0.039(3) 0.044(3) 0.066(4) 0.008(3) 0.003(3) 0.011(2)
C23 0.041(3) 0.063(4) 0.107(5) 0.027(4) 0.009(3) 0.023(3)
C24 0.032(3) 0.074(4) 0.116(6) 0.024(4) 0.024(3) 0.013(3)
C25 0.039(3) 0.052(3) 0.077(4) 0.015(3) 0.015(3) 0.002(3)
C26 0.039(3) 0.042(3) 0.056(3) 0.010(2) 0.003(2) -0.001(2)
N2 0.035(2) 0.0202(19) 0.032(2) -0.0041(15) 0.0026(16) -0.0015(16)
N3 0.032(2) 0.027(2) 0.046(2) 0.0073(17) 0.0053(17) -0.0021(17)
O1 0.050(2) 0.0343(19) 0.057(2) -0.0188(16) 0.0019(16) -0.0056(16)
O2 0.055(2) 0.049(2) 0.0344(19) 0.0093(15) -0.0003(15) 0.0073(17)
O3 0.044(2) 0.0368(19) 0.055(2) 0.0008(16) -0.0055(16) 0.0082(16)
O4 0.051(2) 0.0169(18) 0.071(2) -0.0057(16) 0.0000(17) -0.0048(15)
S1 0.0344(6) 0.0273(6) 0.0311(6) -0.0049(5) 0.0014(5) 0.0009(5)
Cl1 0.0394(9) 0.1172(15) 0.1072(14) -0.0027(11) 0.0001(8) 0.0118(9)
N1 0.043(2) 0.0158(19) 0.036(2) 0.0016(15) 0.0045(17) 0.0020(16)

loop_
_atom_type_symbol
_atom_type_description
_atom_type_scat_dispersion_real
_atom_type_scat_dispersion_imag
_atom_type_scat_source
C C 0.0033 0.0016 'International Tables Vol C Tables 4.2.6.8 and 6.1.1.4'
H H 0.0000 0.0000 'International Tables Vol C Tables 4.2.6.8 and 6.1.1.4'
N N 0.0061 0.0033 'International Tables Vol C Tables 4.2.6.8 and 6.1.1.4'
O O 0.0106 0.0060 'International Tables Vol C Tables 4.2.6.8 and 6.1.1.4'
S S 0.1246 0.1234 'International Tables Vol C Tables 4.2.6.8 and 6.1.1.4'
Cl Cl 0.1484 0.1585 'International Tables Vol C Tables 4.2.6.8 and 6.1.1.4'

loop_
_geom_angle_atom_site_label_1
_geom_angle_atom_site_label_2
_geom_angle_atom_site_label_3
_geom_angle
_geom_angle_site_symmetry_1
_geom_angle_site_symmetry_3
_geom_angle_publ_flag
C2 C1 C6 118.7(5) . . ?
C2 C1 H1 120.6 . . ?
C6 C1 H1 120.6 . . ?
C1 C2 C3 120.3(5) . . ?
C1 C2 H2 119.9 . . ?
C3 C2 H2 119.9 . . ?
C4 C3 C2 120.3(5) . . ?
C4 C3 Cl1 120.2(4) . . ?
C2 C3 Cl1 119.4(5) . . ?
C5 C4 C3 120.3(5) . . ?
C5 C4 H4 119.9 . . ?
C3 C4 H4 119.9 . . ?
C4 C5 C6 119.5(5) . . ?
C4 C5 H5 120.3 . . ?
C6 C5 H5 120.3 . . ?
C5 C6 C1 120.9(4) . . ?
C5 C6 S1 119.8(4) . . ?
C1 C6 S1 119.3(4) . . ?
N1 C7 C8 114.8(3) . . ?
N1 C7 C10 117.8(3) . . ?
C8 C7 C10 104.5(3) . . ?
N1 C7 H7 106.3 . . ?
C8 C7 H7 106.3 . . ?
C10 C7 H7 106.3 . . ?
O3 C8 C9 126.6(4) . . ?
O3 C8 C7 125.5(4) . . ?
C9 C8 C7 107.8(3) . . ?
N2 C9 C8 102.8(3) . . ?
N2 C9 H9A 111.2 . . ?
C8 C9 H9A 111.2 . . ?
N2 C9 H9B 111.2 . . ?
C8 C9 H9B 111.2 . . ?
H9A C9 H9B 109.1 . . ?
N2 C10 C18 111.4(3) . . ?
N2 C10 C11 101.3(3) . . ?
C18 C10 C11 116.1(3) . . ?
N2 C10 C7 98.5(3) . . ?
C18 C10 C7 113.7(3) . . ?
C11 C10 C7 113.6(3) . . ?
C12 C11 C16 120.6(4) . . ?
C12 C11 C10 129.8(4) . . ?
C16 C11 C10 109.5(4) . . ?
C11 C12 C13 117.7(5) . . ?
C11 C12 H12 121.1 . . ?
C13 C12 H12 121.1 . . ?
C14 C13 C12 121.4(5) . . ?
C14 C13 H13 119.3 . . ?
C12 C13 H13 119.3 . . ?
C15 C14 C13 120.9(5) . . ?
C15 C14 H14 119.6 . . ?
C13 C14 H14 119.6 . . ?
C14 C15 C16 118.2(5) . . ?
C14 C15 H15 120.9 . . ?
C16 C15 H15 120.9 . . ?
C15 C16 C11 121.1(4) . . ?
C15 C16 C17 129.4(4) . . ?
C11 C16 C17 109.5(4) . . ?
O4 C17 N2 125.8(4) . . ?
O4 C17 C16 128.4(4) . . ?
N2 C17 C16 105.8(4) . . ?
C19 C18 C21 106.3(4) . . ?
C19 C18 C10 126.3(4) . . ?
C21 C18 C10 126.9(4) . . ?
N3 C19 C18 111.3(4) . . ?
N3 C19 H19 124.4 . . ?
C18 C19 H19 124.4 . . ?
N3 C20 C25 129.1(4) . . ?
N3 C20 C21 108.2(4) . . ?
C25 C20 C21 122.7(4) . . ?
C22 C21 C20 118.5(4) . . ?
C22 C21 C18 135.4(4) . . ?
C20 C21 C18 106.0(4) . . ?
C23 C22 C21 118.4(5) . . ?
C23 C22 H22 120.8 . . ?
C21 C22 H22 120.8 . . ?
C22 C23 C24 122.2(5) . . ?
C22 C23 H23 118.9 . . ?
C24 C23 H23 118.9 . . ?
C25 C24 C23 121.0(5) . . ?
C25 C24 H24 119.5 . . ?
C23 C24 H24 119.5 . . ?
C24 C25 C20 117.3(5) . . ?
C24 C25 H25 121.4 . . ?
C20 C25 H25 121.4 . . ?
N3 C26 H26A 109.5 . . ?
N3 C26 H26B 109.5 . . ?
H26A C26 H26B 109.5 . . ?
N3 C26 H26C 109.5 . . ?
H26A C26 H26C 109.5 . . ?
H26B C26 H26C 109.5 . . ?
C17 N2 C9 122.8(4) . . ?
C17 N2 C10 112.8(3) . . ?
C9 N2 C10 112.2(3) . . ?
C19 N3 C20 108.1(3) . . ?
C19 N3 C26 125.7(4) . . ?
C20 N3 C26 126.1(4) . . ?
O2 S1 O1 120.3(2) . . ?
O2 S1 N1 106.89(19) . . ?
O1 S1 N1 105.07(19) . . ?
O2 S1 C6 108.5(2) . . ?
O1 S1 C6 106.8(2) . . ?
N1 S1 C6 108.8(2) . . ?
C7 N1 S1 121.7(3) . . ?
C7 N1 H1N 115(3) . . ?
S1 N1 H1N 113(3) . . ?

loop_
_geom_bond_atom_site_label_1
_geom_bond_atom_site_label_2
_geom_bond_distance
_geom_bond_site_symmetry_2
_geom_bond_publ_flag
C1 C2 1.376(7) . ?
C1 C6 1.387(6) . ?
C1 H1 0.9300 . ?
C2 C3 1.378(8) . ?
C2 H2 0.9300 . ?
C3 C4 1.372(8) . ?
C3 Cl1 1.735(5) . ?
C4 C5 1.368(7) . ?
C4 H4 0.9300 . ?
C5 C6 1.380(6) . ?
C5 H5 0.9300 . ?
C6 S1 1.767(4) . ?
C7 N1 1.450(5) . ?
C7 C8 1.527(6) . ?
C7 C10 1.559(6) . ?
C7 H7 0.9800 . ?
C8 O3 1.202(5) . ?
C8 C9 1.525(6) . ?
C9 N2 1.457(5) . ?
C9 H9A 0.9700 . ?
C9 H9B 0.9700 . ?
C10 N2 1.497(5) . ?
C10 C18 1.507(6) . ?
C10 C11 1.511(6) . ?
C11 C12 1.382(6) . ?
C11 C16 1.387(6) . ?
C12 C13 1.386(7) . ?
C12 H12 0.9300 . ?
C13 C14 1.382(7) . ?
C13 H13 0.9300 . ?
C14 C15 1.370(7) . ?
C14 H14 0.9300 . ?
C15 C16 1.385(6) . ?
C15 H15 0.9300 . ?
C16 C17 1.487(6) . ?
C17 O4 1.221(5) . ?
C17 N2 1.368(5) . ?
C18 C19 1.359(6) . ?
C18 C21 1.448(6) . ?
C19 N3 1.356(5) . ?
C19 H19 0.9300 . ?
C20 N3 1.385(5) . ?
C20 C25 1.394(6) . ?
C20 C21 1.407(6) . ?
C21 C22 1.405(6) . ?
C22 C23 1.371(7) . ?
C22 H22 0.9300 . ?
C23 C24 1.394(8) . ?
C23 H23 0.9300 . ?
C24 C25 1.372(7) . ?
C24 H24 0.9300 . ?
C25 H25 0.9300 . ?
C26 N3 1.446(6) . ?
C26 H26A 0.9600 . ?
C26 H26B 0.9600 . ?
C26 H26C 0.9600 . ?
O1 S1 1.439(3) . ?
O2 S1 1.422(3) . ?
S1 N1 1.614(4) . ?
N1 H1N 0.842(19) . ?

loop_
_geom_hbond_atom_site_label_D
_geom_hbond_atom_site_label_H
_geom_hbond_atom_site_label_A
_geom_hbond_distance_DH
_geom_hbond_distance_HA
_geom_hbond_distance_DA
_geom_hbond_angle_DHA
_geom_hbond_site_symmetry_A
_geom_hbond_publ_flag
C1 H1 O4 0.93 2.61 3.317(6) 133.5 3_666 yes
C5 H5 O3 0.93 2.57 3.432(6) 155.0 4_576 yes
C7 H7 O4 0.98 2.36 3.133(5) 135.3 3_666 yes
C9 H9B O2 0.97 2.49 3.244(5) 134.4 1_554 yes
C19 H19 O1 0.93 2.49 3.251(5) 139.5 4_575 yes
C26 H26A Cl1 0.96 3.03 3.672(5) 125.7 4_675 yes
N1 H1N O1 0.842(19) 2.12(2) 2.954(4) 170(4) 4_575 yes

loop_
_geom_torsion_atom_site_label_1
_geom_torsion_atom_site_label_2
_geom_torsion_atom_site_label_3
_geom_torsion_atom_site_label_4
_geom_torsion
_geom_torsion_site_symmetry_1
_geom_torsion_site_symmetry_2
_geom_torsion_site_symmetry_3
_geom_torsion_site_symmetry_4
_geom_torsion_publ_flag
C6 C1 C2 C3 -1.6(9) . . . . ?
C1 C2 C3 C4 -0.2(9) . . . . ?
C1 C2 C3 Cl1 -179.1(5) . . . . ?
C2 C3 C4 C5 1.5(9) . . . . ?
Cl1 C3 C4 C5 -179.6(4) . . . . ?
C3 C4 C5 C6 -1.0(8) . . . . ?
C4 C5 C6 C1 -0.9(7) . . . . ?
C4 C5 C6 S1 179.1(4) . . . . ?
C2 C1 C6 C5 2.1(8) . . . . ?
C2 C1 C6 S1 -177.8(4) . . . . ?
N1 C7 C8 O3 -27.0(6) . . . . ?
C10 C7 C8 O3 -157.6(4) . . . . ?
N1 C7 C8 C9 152.7(3) . . . . ?
C10 C7 C8 C9 22.1(4) . . . . ?
O3 C8 C9 N2 179.8(4) . . . . ?
C7 C8 C9 N2 0.1(4) . . . . ?
N1 C7 C10 N2 -162.8(3) . . . . ?
C8 C7 C10 N2 -34.0(4) . . . . ?
N1 C7 C10 C18 -44.9(5) . . . . ?
C8 C7 C10 C18 83.9(4) . . . . ?
N1 C7 C10 C11 90.7(4) . . . . ?
C8 C7 C10 C11 -140.4(3) . . . . ?
N2 C10 C11 C12 175.0(4) . . . . ?
C18 C10 C11 C12 54.1(6) . . . . ?
C7 C10 C11 C12 -80.4(6) . . . . ?
N2 C10 C11 C16 -4.9(4) . . . . ?
C18 C10 C11 C16 -125.8(4) . . . . ?
C7 C10 C11 C16 99.7(4) . . . . ?
C16 C11 C12 C13 -1.0(7) . . . . ?
C10 C11 C12 C13 179.1(4) . . . . ?
C11 C12 C13 C14 0.2(8) . . . . ?
C12 C13 C14 C15 0.3(9) . . . . ?
C13 C14 C15 C16 0.0(8) . . . . ?
C14 C15 C16 C11 -0.8(7) . . . . ?
C14 C15 C16 C17 -178.2(5) . . . . ?
C12 C11 C16 C15 1.3(7) . . . . ?
C10 C11 C16 C15 -178.8(4) . . . . ?
C12 C11 C16 C17 179.2(4) . . . . ?
C10 C11 C16 C17 -0.9(5) . . . . ?
C15 C16 C17 O4 4.6(8) . . . . ?
C11 C16 C17 O4 -173.0(4) . . . . ?
C15 C16 C17 N2 -175.3(4) . . . . ?
C11 C16 C17 N2 7.1(5) . . . . ?
N2 C10 C18 C19 86.1(5) . . . . ?
C11 C10 C18 C19 -158.6(4) . . . . ?
C7 C10 C18 C19 -24.2(6) . . . . ?
N2 C10 C18 C21 -85.1(5) . . . . ?
C11 C10 C18 C21 30.2(6) . . . . ?
C7 C10 C18 C21 164.7(4) . . . . ?
C21 C18 C19 N3 -0.9(5) . . . . ?
C10 C18 C19 N3 -173.5(4) . . . . ?
N3 C20 C21 C22 176.7(4) . . . . ?
C25 C20 C21 C22 -1.0(7) . . . . ?
N3 C20 C21 C18 0.0(5) . . . . ?
C25 C20 C21 C18 -177.8(5) . . . . ?
C19 C18 C21 C22 -175.4(5) . . . . ?
C10 C18 C21 C22 -2.8(8) . . . . ?
C19 C18 C21 C20 0.5(5) . . . . ?
C10 C18 C21 C20 173.1(4) . . . . ?
C20 C21 C22 C23 0.7(8) . . . . ?
C18 C21 C22 C23 176.3(5) . . . . ?
C21 C22 C23 C24 -0.5(10) . . . . ?
C22 C23 C24 C25 0.5(11) . . . . ?
C23 C24 C25 C20 -0.7(10) . . . . ?
N3 C20 C25 C24 -176.2(5) . . . . ?
C21 C20 C25 C24 1.0(8) . . . . ?
O4 C17 N2 C9 30.1(6) . . . . ?
C16 C17 N2 C9 -150.0(4) . . . . ?
O4 C17 N2 C10 169.4(4) . . . . ?
C16 C17 N2 C10 -10.6(4) . . . . ?
C8 C9 N2 C17 115.1(4) . . . . ?
C8 C9 N2 C10 -24.4(4) . . . . ?
C18 C10 N2 C17 133.9(4) . . . . ?
C11 C10 N2 C17 9.8(4) . . . . ?
C7 C10 N2 C17 -106.4(4) . . . . ?
C18 C10 N2 C9 -82.4(4) . . . . ?
C11 C10 N2 C9 153.5(3) . . . . ?
C7 C10 N2 C9 37.3(4) . . . . ?
C18 C19 N3 C20 0.9(5) . . . . ?
C18 C19 N3 C26 178.3(4) . . . . ?
C25 C20 N3 C19 177.0(5) . . . . ?
C21 C20 N3 C19 -0.5(5) . . . . ?
C25 C20 N3 C26 -0.4(8) . . . . ?
C21 C20 N3 C26 -177.9(4) . . . . ?
C5 C6 S1 O2 148.8(4) . . . . ?
C1 C6 S1 O2 -31.2(4) . . . . ?
C5 C6 S1 O1 17.7(4) . . . . ?
C1 C6 S1 O1 -162.4(4) . . . . ?
C5 C6 S1 N1 -95.3(4) . . . . ?
C1 C6 S1 N1 84.7(4) . . . . ?
C8 C7 N1 S1 118.1(4) . . . . ?
C10 C7 N1 S1 -118.2(4) . . . . ?
O2 S1 N1 C7 40.0(4) . . . . ?
O1 S1 N1 C7 168.9(3) . . . . ?
C6 S1 N1 C7 -77.0(4) . . . . ?
